data_4316837
loop_
_publ_author_name
'Jeffrey S. Ovens'
'Andrew R. Geisheimer'
'Alexei A. Bokov'
'Zuo-Guang Ye'
'Daniel B. Leznoff'

_publ_contact_author_address
; 
Leznoff, Daniel B.
Department of Chemistry
Simon Fraser University
Burnaby, British Columbia
Canada         V5A 1S6
;
_publ_contact_author_email dleznoff@sfu.ca
_publ_contact_author_fax +1-778-782-3765
_publ_contact_author_name 'Daniel B. Leznoff'
_publ_contact_author_phone +1-778-782-4887
_publ_section_title
;
 The Use of Polarizable [AuX2(CN)2]- (X = Br, I) Building Blocks Toward
 the Formation of Birefringent Coordination Polymers
;
_journal_name_full 'Inorganic Chemistry'
_journal_page_first 9609
_journal_page_last 9616
_journal_paper_doi 10.1021/ic101357y
_journal_volume 49
_journal_year 2010
_chemical_formula_moiety 'C19 H11 Au2 Br4 Cu1 N7'
_chemical_formula_sum 'C19 H11 Au2 Br4 Cu N7'
_chemical_formula_weight 1114.44
_chemical_name_systematic ?
_space_group_IT_number 14
_symmetry_cell_setting monoclinic
_symmetry_space_group_name_Hall '-P 2ybc'
_symmetry_space_group_name_H-M 'P 1 21/c 1'
_atom_sites_solution_hydrogens geom
_atom_sites_solution_primary direct
_cell_angle_alpha 90
_cell_angle_beta 94.091(2)
_cell_angle_gamma 90
_cell_formula_units_Z 4
_cell_length_a 7.6901(3)
_cell_length_b 16.0919(6)
_cell_length_c 20.6901(7)
_cell_measurement_reflns_used 9892
_cell_measurement_temperature 296(2)
_cell_measurement_theta_max 32.48
_cell_measurement_theta_min 2.53
_cell_volume 2553.84(16)
_computing_cell_refinement 'Bruker SAINT'
_computing_data_collection 'Bruker APEX2'
_computing_data_reduction 'Bruker SAINT'
_computing_structure_solution
; 
SIR92 (Altomare et al, 1994)
CRYSTALS (Watkin, 1988) 
;
_diffrn_ambient_temperature 293
_diffrn_measured_fraction_theta_full 0.996
_diffrn_measured_fraction_theta_max 0.913
_diffrn_measurement_device_type 'Bruker APEX-II CCD'
_diffrn_measurement_method '\w scans'
_diffrn_radiation_monochromator graphite
_diffrn_radiation_type MoK\a
_diffrn_radiation_wavelength 0.71073
_diffrn_reflns_av_R_equivalents 0.062
_diffrn_reflns_limit_h_max 12
_diffrn_reflns_limit_h_min -12
_diffrn_reflns_limit_k_max 21
_diffrn_reflns_limit_k_min -25
_diffrn_reflns_limit_l_max 33
_diffrn_reflns_limit_l_min -32
_diffrn_reflns_number 32955
_diffrn_reflns_theta_full 30.568
_diffrn_reflns_theta_max 35.962
_diffrn_reflns_theta_min 1.605
_exptl_absorpt_coefficient_mu 18.567
_exptl_absorpt_correction_T_max 0.7471
_exptl_absorpt_correction_T_min 0.3858
_exptl_absorpt_correction_type multi-scan
_exptl_crystal_colour green
_exptl_crystal_density_diffrn 2.898
_exptl_crystal_description plate
_exptl_crystal_F_000 2004
_exptl_crystal_size_max 0.28
_exptl_crystal_size_mid 0.17
_exptl_crystal_size_min 0.04
_refine_diff_density_max 2.50
_refine_diff_density_min -2.68
_refine_ls_extinction_method None
_refine_ls_goodness_of_fit_ref 1.0402
_refine_ls_hydrogen_treatment none
_refine_ls_matrix_type full
_refine_ls_number_parameters 299
_refine_ls_number_reflns 4456
_refine_ls_number_restraints 0
_refine_ls_R_factor_all 0.1522
_refine_ls_R_factor_gt 0.0527
_refine_ls_shift/su_max 0.0009422
_refine_ls_structure_factor_coef F
_refine_ls_weighting_details
;
 Method= Modified Sheldrick 
 w=1/[\s^2^(F) + ( 0.02P)^2^ + 0.10P] 
 ,where P=(max(Fo,0) + 2Fc)/3 
;
_refine_ls_weighting_scheme calc
_refine_ls_wR_factor_all 0.1044
_refine_ls_wR_factor_gt 0.0563
_refine_ls_wR_factor_ref 0.0528
_reflns_limit_h_max 12
_reflns_limit_h_min -12
_reflns_limit_k_max 25
_reflns_limit_k_min 0
_reflns_limit_l_max 33
_reflns_limit_l_min 0
_reflns_number_gt 4872
_reflns_number_total 11019
_reflns_threshold_expression I>2.0\s(I)
_oxford_diffrn_Wilson_B_factor 2.36
_oxford_diffrn_Wilson_scale 667.87
_oxford_refine_ls_r_factor_ref 0.0459
_oxford_refine_ls_scale 0.04852(8)
_oxford_reflns_number_all 11019
_oxford_reflns_threshold_expression_ref I>2.5\s(I)
_cod_data_source_file ic101357y_si_001_9.cif
_cod_data_source_block CuTerpy
_cod_depositor_comments
;
The following automatic conversions were performed:

'_symmetry_cell_setting' value 'Monoclinic' changed to 'monoclinic'
according to the built-in table from CIF Core dictionary named
'cif_core.dic' version 2.4.1 from
2010-06-29.

'_exptl_absorpt_correction_type' value 'Multi-scan'
changed to 'multi-scan' according to the built-in table from CIF Core
dictionary named 'cif_core.dic' version 2.4.1 from 2010-06-29.

Automatic conversion script
Id: cif_fix_values 1646 2011-03-28 12:23:43Z adriana 
;
_cod_original_formula_sum 'C19 H11 Au2 Br4 Cu1 N7'
_cod_database_code 4316837

loop_
_symmetry_equiv_pos_as_xyz
x,y,z
-x,-y,-z
-x,y+1/2,-z+1/2
x,-y+1/2,z+1/2

loop_
_atom_site_label
_atom_site_type_symbol
_atom_site_fract_x
_atom_site_fract_y
_atom_site_fract_z
_atom_site_U_iso_or_equiv
_atom_site_occupancy
_atom_site_adp_type
_atom_site_refinement_flags_posn
_atom_site_refinement_flags_adp
_atom_site_refinement_flags_occupancy
_atom_site_disorder_assembly
_atom_site_disorder_group
_oxford_atom_site_special_shape
_atom_site_attached_hydrogens
Au1 Au -0.17364(5) 0.81818(3) 0.312648(18) 0.0370 1.0000 Uani . . . . . . .
Au2 Au 0.14625(5) 0.54048(3) 0.261285(18) 0.0399 1.0000 Uani . . . . . . .
Br1 Br 0.10453(18) 0.74768(10) 0.32027(7) 0.0689 1.0000 Uani . . . . . . .
Br2 Br -0.46109(16) 0.87964(9) 0.30448(6) 0.0604 1.0000 Uani . . . . . . .
Br3 Br 0.41604(16) 0.61373(9) 0.24548(6) 0.0586 1.0000 Uani . . . . . . .
Br4 Br -0.1255(2) 0.47078(10) 0.27696(8) 0.0736 1.0000 Uani . . . . . . .
Cu1 Cu -0.14277(16) 0.70232(8) 0.07916(6) 0.0375 1.0000 Uani . . . . . . .
N1 N -0.2330(13) 0.7573(7) 0.1690(5) 0.0571 1.0000 Uani . . . . . . .
N2 N -0.0936(13) 0.8902(7) 0.4516(5) 0.0558 1.0000 Uani . . . . . . .
N3 N -0.0236(12) 0.6134(6) 0.1326(5) 0.0467 1.0000 Uani . . . . . . .
N4 N 0.2882(17) 0.4816(8) 0.3986(5) 0.0790 1.0000 Uani . . . . . . .
N10 N 0.0646(11) 0.7800(5) 0.0759(4) 0.0375 1.0000 Uani . . . . . . .
N20 N -0.2275(11) 0.7744(5) 0.0090(4) 0.0352 1.0000 Uani . . . . . . .
N30 N -0.3723(11) 0.6460(6) 0.0553(4) 0.0364 1.0000 Uani . . . . . . .
C1 C -0.2173(15) 0.7773(8) 0.2226(5) 0.0457 1.0000 Uani . . . . . . .
C2 C -0.1221(14) 0.8636(7) 0.4013(5) 0.0386 1.0000 Uani . . . . . . .
C3 C 0.0444(14) 0.5833(7) 0.1768(5) 0.0425 1.0000 Uani . . . . . . .
C4 C 0.2411(16) 0.5010(8) 0.3483(6) 0.0555 1.0000 Uani . . . . . . .
C11 C 0.2107(16) 0.7817(8) 0.1150(6) 0.0521 1.0000 Uani . . . . . . .
C12 C 0.3436(16) 0.8353(8) 0.1083(7) 0.0572 1.0000 Uani . . . . . . .
C13 C 0.3259(17) 0.8927(9) 0.0600(6) 0.0605 1.0000 Uani . . . . . . .
C14 C 0.1732(16) 0.8947(8) 0.0193(6) 0.0529 1.0000 Uani . . . . . . .
C15 C 0.0458(14) 0.8387(7) 0.0293(5) 0.0390 1.0000 Uani . . . . . . .
C21 C -0.1231(14) 0.8340(6) -0.0109(5) 0.0366 1.0000 Uani . . . . . . .
C22 C -0.1770(16) 0.8841(7) -0.0630(5) 0.0481 1.0000 Uani . . . . . . .
C23 C -0.3380(18) 0.8688(8) -0.0927(5) 0.0549 1.0000 Uani . . . . . . .
C24 C -0.4424(16) 0.8058(8) -0.0733(5) 0.0507 1.0000 Uani . . . . . . .
C25 C -0.3841(14) 0.7576(6) -0.0209(4) 0.0363 1.0000 Uani . . . . . . .
C31 C -0.4712(14) 0.6852(7) 0.0063(5) 0.0408 1.0000 Uani . . . . . . .
C32 C -0.6325(14) 0.6562(7) -0.0151(5) 0.0454 1.0000 Uani . . . . . . .
C33 C -0.6979(16) 0.5857(8) 0.0144(6) 0.0555 1.0000 Uani . . . . . . .
C34 C -0.5982(16) 0.5479(8) 0.0656(6) 0.0543 1.0000 Uani . . . . . . .
C35 C -0.4383(15) 0.5810(8) 0.0838(5) 0.0467 1.0000 Uani . . . . . . .
H111 H 0.2216 0.7430 0.1484 0.053(11) 1.0000 Uiso R . . . . . .
H121 H 0.4427 0.8341 0.1367 0.060(11) 1.0000 Uiso R . . . . . .
H131 H 0.4161 0.9296 0.0534 0.066(11) 1.0000 Uiso R . . . . . .
H141 H 0.1586 0.9334 -0.0141 0.054(11) 1.0000 Uiso R . . . . . .
H221 H -0.1061 0.9264 -0.0769 0.052(11) 1.0000 Uiso R . . . . . .
H231 H -0.3794 0.9020 -0.1271 0.053(11) 1.0000 Uiso R . . . . . .
H241 H -0.5500 0.7955 -0.0951 0.050(11) 1.0000 Uiso R . . . . . .
H321 H -0.6983 0.6830 -0.0485 0.049(11) 1.0000 Uiso R . . . . . .
H331 H -0.8048 0.5632 -0.0001 0.059(11) 1.0000 Uiso R . . . . . .
H341 H -0.6418 0.5031 0.0876 0.058(11) 1.0000 Uiso R . . . . . .
H351 H -0.3699 0.5549 0.1170 0.049(11) 1.0000 Uiso R . . . . . .

loop_
_atom_site_aniso_label
_atom_site_aniso_U_11
_atom_site_aniso_U_22
_atom_site_aniso_U_33
_atom_site_aniso_U_23
_atom_site_aniso_U_13
_atom_site_aniso_U_12
Au1 0.0354(2) 0.0433(3) 0.03182(19) -0.00326(18) -0.00060(15) 0.00011(19)
Au2 0.0393(2) 0.0456(3) 0.0335(2) 0.00079(19) -0.00647(16) 0.00992(19)
Br1 0.0479(8) 0.0878(11) 0.0690(8) -0.0223(8) -0.0095(6) 0.0217(7)
Br2 0.0447(7) 0.0789(9) 0.0561(7) -0.0101(7) -0.0054(6) 0.0162(6)
Br3 0.0386(7) 0.0850(10) 0.0511(7) -0.0036(7) -0.0047(5) -0.0006(6)
Br4 0.0626(9) 0.0784(10) 0.0796(10) 0.0121(8) 0.0035(7) -0.0156(8)
Cu1 0.0320(7) 0.0496(8) 0.0294(6) 0.0055(6) -0.0079(5) -0.0020(6)
N1 0.048(6) 0.083(8) 0.041(5) -0.013(5) 0.001(4) 0.004(5)
N2 0.045(6) 0.074(8) 0.048(6) -0.009(5) -0.001(5) -0.005(5)
N3 0.038(5) 0.050(6) 0.051(6) 0.003(5) -0.004(4) -0.003(5)
N4 0.096(10) 0.103(10) 0.037(6) 0.005(6) -0.004(6) 0.026(8)
N10 0.036(5) 0.038(5) 0.037(5) -0.001(4) -0.007(4) 0.003(4)
N20 0.039(5) 0.042(5) 0.024(4) -0.003(4) -0.005(3) 0.007(4)
N30 0.032(5) 0.051(6) 0.024(4) 0.004(4) -0.008(3) -0.001(4)
C1 0.043(7) 0.058(8) 0.037(6) -0.004(6) 0.005(5) 0.005(6)
C2 0.034(6) 0.045(7) 0.037(6) -0.005(5) 0.002(4) 0.001(5)
C3 0.039(6) 0.046(7) 0.041(6) 0.011(5) -0.005(5) 0.007(5)
C4 0.053(8) 0.061(8) 0.051(7) 0.005(7) -0.004(6) 0.018(6)
C11 0.046(7) 0.056(8) 0.053(7) 0.005(6) -0.010(6) 0.001(6)
C12 0.035(7) 0.068(9) 0.067(8) -0.009(7) -0.008(6) -0.003(6)
C13 0.046(8) 0.070(9) 0.066(8) -0.009(7) 0.006(6) -0.016(7)
C14 0.048(7) 0.059(8) 0.052(7) -0.006(6) 0.010(6) -0.009(6)
C15 0.042(6) 0.038(6) 0.036(5) -0.004(5) -0.001(4) -0.003(5)
C21 0.045(6) 0.032(6) 0.033(5) -0.002(4) 0.000(4) 0.000(5)
C22 0.060(8) 0.046(7) 0.037(6) 0.004(5) -0.002(5) 0.000(6)
C23 0.072(9) 0.053(8) 0.037(6) 0.013(6) -0.015(6) 0.001(7)
C24 0.048(7) 0.065(9) 0.036(6) 0.001(6) -0.016(5) 0.010(6)
C25 0.038(6) 0.040(6) 0.029(5) -0.005(4) -0.010(4) 0.006(5)
C31 0.034(6) 0.052(7) 0.036(5) -0.004(5) -0.003(4) 0.004(5)
C32 0.035(6) 0.053(7) 0.047(6) 0.001(6) -0.008(5) 0.003(5)
C33 0.040(7) 0.068(9) 0.057(7) -0.014(7) -0.008(6) -0.007(6)
C34 0.052(8) 0.054(8) 0.056(7) 0.007(6) -0.002(6) -0.020(6)
C35 0.040(7) 0.062(8) 0.037(6) 0.008(6) 0.003(5) -0.010(6)

loop_
_atom_type_symbol
_atom_type_scat_dispersion_real
_atom_type_scat_dispersion_imag
_atom_type_scat_Cromer_Mann_a1
_atom_type_scat_Cromer_Mann_b1
_atom_type_scat_Cromer_Mann_a2
_atom_type_scat_Cromer_Mann_b2
_atom_type_scat_Cromer_Mann_a3
_atom_type_scat_Cromer_Mann_b3
_atom_type_scat_Cromer_Mann_a4
_atom_type_scat_Cromer_Mann_b4
_atom_type_scat_Cromer_Mann_c
_atom_type_scat_source
C 0.0033 0.0016 2.3100 20.8439 1.0200 10.2075 1.5886 0.5687 0.8650 51.6512 0.2156 'International Tables Vol C 4.2.6.8 and 6.1.1.4'
H 0.0000 0.0000 0.4930 10.5109 0.3229 26.1257 0.1402 3.1424 0.0408 57.7998 0.0030 'International Tables Vol C 4.2.6.8 and 6.1.1.4'
N 0.0061 0.0033 12.2126 0.0057 3.1322 9.8933 2.0125 28.9975 1.1663 0.5826 -11.5290 'International Tables Vol C 4.2.6.8 and 6.1.1.4'
Cu 0.3201 1.2651 13.3380 3.5828 7.1676 0.2470 5.6158 11.3966 1.6735 64.8126 1.1910 'International Tables Vol C 4.2.6.8 and 6.1.1.4'
Br -0.2901 2.4595 17.1789 2.1723 5.2358 16.5796 5.6377 0.2609 3.9851 41.4328 2.9557 'International Tables Vol C 4.2.6.8 and 6.1.1.4'
Au -2.0133 8.8022 16.8819 0.4611 18.5913 8.6216 25.5582 1.4826 5.8600 36.3956 12.0658 'International Tables Vol C 4.2.6.8 and 6.1.1.4'

loop_
_geom_angle_atom_site_label_1
_geom_angle_site_symmetry_1
_geom_angle_atom_site_label_2
_geom_angle_site_symmetry_2
_geom_angle_atom_site_label_3
_geom_angle_site_symmetry_3
_geom_angle
_geom_angle_publ_flag
Br1 . Au1 . Br2 . 176.15(5) yes
Br1 . Au1 . C1 . 89.7(3) yes
Br2 . Au1 . C1 . 88.7(3) yes
Br1 . Au1 . C2 . 89.7(3) yes
Br2 . Au1 . C2 . 92.0(3) yes
C1 . Au1 . C2 . 177.1(5) yes
Br3 . Au2 . Br4 . 178.64(5) yes
Br3 . Au2 . C3 . 90.0(3) yes
Br4 . Au2 . C3 . 89.4(3) yes
Br3 . Au2 . C4 . 90.9(4) yes
Br4 . Au2 . C4 . 89.7(4) yes
C3 . Au2 . C4 . 177.3(5) yes
Au1 . Br1 . Br3 . 148.73(5) yes
Au2 . Br3 . Br1 . 68.68(4) yes
N1 . Cu1 . N3 . 88.9(4) yes
N1 . Cu1 . N10 . 94.4(4) yes
N3 . Cu1 . N10 . 97.4(4) yes
N1 . Cu1 . N20 . 106.3(4) yes
N3 . Cu1 . N20 . 164.7(4) yes
N10 . Cu1 . N20 . 80.2(3) yes
N1 . Cu1 . N30 . 93.7(4) yes
N3 . Cu1 . N30 . 100.0(4) yes
N10 . Cu1 . N30 . 160.9(3) yes
N20 . Cu1 . N30 . 81.0(4) yes
Cu1 . N1 . C1 . 154.3(9) yes
Cu1 . N3 . C3 . 157.7(10) yes
Cu1 . N10 . C11 . 128.3(8) yes
Cu1 . N10 . C15 . 114.2(7) yes
C11 . N10 . C15 . 117.5(10) yes
Cu1 . N20 . C21 . 119.0(7) yes
Cu1 . N20 . C25 . 117.9(7) yes
C21 . N20 . C25 . 122.9(9) yes
Cu1 . N30 . C31 . 113.8(7) yes
Cu1 . N30 . C35 . 127.2(7) yes
C31 . N30 . C35 . 118.9(9) yes
Au1 . C1 . N1 . 175.0(11) yes
Au1 . C2 . N2 . 179.3(10) yes
Au2 . C3 . N3 . 172.6(10) yes
Au2 . C4 . N4 . 176.3(12) yes
N10 . C11 . C12 . 124.0(12) yes
N10 . C11 . H111 . 117.7 no
C12 . C11 . H111 . 118.3 no
C11 . C12 . C13 . 118.2(12) yes
C11 . C12 . H121 . 121.0 no
C13 . C12 . H121 . 120.8 no
C12 . C13 . C14 . 119.6(12) yes
C12 . C13 . H131 . 120.4 no
C14 . C13 . H131 . 120.0 no
C13 . C14 . C15 . 118.5(12) yes
C13 . C14 . H141 . 121.0 no
C15 . C14 . H141 . 120.4 no
C14 . C15 . N10 . 122.1(10) yes
C14 . C15 . C21 . 123.8(10) yes
N10 . C15 . C21 . 114.1(9) yes
C15 . C21 . N20 . 112.5(9) yes
C15 . C21 . C22 . 127.2(10) yes
N20 . C21 . C22 . 120.3(10) yes
C21 . C22 . C23 . 117.2(11) yes
C21 . C22 . H221 . 121.2 no
C23 . C22 . H221 . 121.6 no
C22 . C23 . C24 . 122.1(11) yes
C22 . C23 . H231 . 119.6 no
C24 . C23 . H231 . 118.3 no
C23 . C24 . C25 . 118.8(11) yes
C23 . C24 . H241 . 120.6 no
C25 . C24 . H241 . 120.6 no
C24 . C25 . N20 . 118.6(10) yes
C24 . C25 . C31 . 127.7(10) yes
N20 . C25 . C31 . 113.6(8) yes
C25 . C31 . N30 . 113.6(9) yes
C25 . C31 . C32 . 124.8(10) yes
N30 . C31 . C32 . 121.5(10) yes
C31 . C32 . C33 . 118.7(10) yes
C31 . C32 . H321 . 120.9 no
C33 . C32 . H321 . 120.4 no
C32 . C33 . C34 . 119.2(11) yes
C32 . C33 . H331 . 120.8 no
C34 . C33 . H331 . 120.0 no
C33 . C34 . C35 . 118.1(11) yes
C33 . C34 . H341 . 120.8 no
C35 . C34 . H341 . 121.0 no
C34 . C35 . N30 . 123.5(11) yes
C34 . C35 . H351 . 118.4 no
N30 . C35 . H351 . 118.1 no

loop_
_geom_bond_atom_site_label_1
_geom_bond_site_symmetry_1
_geom_bond_atom_site_label_2
_geom_bond_site_symmetry_2
_geom_bond_distance
_geom_bond_publ_flag
Au1 . Br1 . 2.4166(13) yes
Au1 . Br2 . 2.4166(12) yes
Au1 . C1 . 1.982(11) yes
Au1 . C2 . 1.989(10) yes
Au2 . Br3 . 2.4284(14) yes
Au2 . Br4 . 2.4142(15) yes
Au2 . C3 . 1.987(10) yes
Au2 . C4 . 1.998(12) yes
Br1 . Br3 . 3.6481(19) yes
Cu1 . N1 . 2.214(10) yes
Cu1 . N3 . 1.991(10) yes
Cu1 . N10 . 2.032(9) yes
Cu1 . N20 . 1.934(8) yes
Cu1 . N30 . 2.014(8) yes
N1 . C1 . 1.153(13) yes
N2 . C2 . 1.132(13) yes
N3 . C3 . 1.130(12) yes
N4 . C4 . 1.121(14) yes
N10 . C11 . 1.337(13) yes
N10 . C15 . 1.349(13) yes
N20 . C21 . 1.335(13) yes
N20 . C25 . 1.342(12) yes
N30 . C31 . 1.376(12) yes
N30 . C35 . 1.320(13) yes
C11 . C12 . 1.352(17) yes
C11 . H111 . 0.929 no
C12 . C13 . 1.360(18) yes
C12 . H121 . 0.929 no
C13 . C14 . 1.396(17) yes
C13 . H131 . 0.931 no
C14 . C15 . 1.359(16) yes
C14 . H141 . 0.932 no
C15 . C21 . 1.493(14) yes
C21 . C22 . 1.385(14) yes
C22 . C23 . 1.366(16) yes
C22 . H221 . 0.931 no
C23 . C24 . 1.372(17) yes
C23 . H231 . 0.927 no
C24 . C25 . 1.381(14) yes
C24 . H241 . 0.929 no
C25 . C31 . 1.475(15) yes
C31 . C32 . 1.369(15) yes
C32 . C33 . 1.399(16) yes
C32 . H321 . 0.933 no
C33 . C34 . 1.400(16) yes
C33 . H331 . 0.929 no
C34 . C35 . 1.368(15) yes
C34 . H341 . 0.929 no
C35 . H351 . 0.934 no
